data_8101030
loop_
_publ_author_name
'Hemissi, Hanene'
'Abid, Sonia'
'Rzaigui, Mohamed'

_publ_section_title
;
Crystal structure of 3,4-dimethyl-phenylammonium cyclotetraphosphate, 
(C~8~H~12~N)~4~(P~4~O~12~)
;
_journal_issue 3
_journal_name_full 'Zeitschrift f\"ur Kristallographie - New Crystal Structures'
_journal_page_first 431
_journal_page_last 432
_journal_volume 216
_journal_year 2001
_chemical_formula_moiety (C~8~H~12~N)~4~P~4~O~12
_chemical_formula_structural '(C8 H12 N)4 (P4 O12)'
_chemical_formula_sum 'C32 H48 N4 O12 P4'
_chemical_formula_weight 804.65
_space_group_IT_number 2
_symmetry_cell_setting triclinic
_symmetry_Int_Tables_number 2
_symmetry_space_group_name_Hall '-P 1'
_symmetry_space_group_name_H-M 'P -1'
_cell_angle_alpha 93.83(2)
_cell_angle_beta 91.93(4)
_cell_angle_gamma 63.56(4)
_cell_formula_units_Z 1
_cell_length_a 7.982(5)
_cell_length_b 7.652(2)
_cell_length_c 17.154(2)
_cell_measurement_temperature 296.2
_cell_volume 936.2(6)
_diffrn_ambient_temperature 296.2
_exptl_crystal_density_diffrn 1.427
_cod_original_formula_sum 'C32 H48 N4 O12 P4 '
_cod_database_code 8101030

loop_
_symmetry_equiv_pos_as_xyz
'  +x,  +y,  +z'
'  -x,  -y,  -z'

loop_
_atom_site_label
_atom_site_fract_x
_atom_site_fract_y
_atom_site_fract_z
_atom_site_U_iso_or_equiv
_atom_site_occupancy
_atom_site_adp_type
_atom_site_calc_flag
_atom_site_calc_attached_atom
P(1) -0.13758(3) -0.23573(3) 0.040371(13) 0.01855(4) 1.000 Uani d P
P(2) 0.24281(3) -0.52846(3) 0.073591(13) 0.01936(4) 1.000 Uani d P
O(1) -0.06967(8) -0.17625(8) -0.02752(4) 0.02523(13) 1.000 Uani d O
O(2) -0.22051(8) -0.38705(8) 0.01302(4) 0.02237(13) 1.000 Uani d O
O(3) -0.27905(8) -0.08214(9) 0.09277(4) 0.0285(1) 1.000 Uani d O
O(4) 0.03246(8) -0.36891(9) 0.09429(4) 0.02373(13) 1.000 Uani d O
O(5) 0.30139(9) -0.68141(9) 0.12982(4) 0.0299(2) 1.000 Uani d O
O(6) 0.35797(8) -0.42358(9) 0.06314(4) 0.0264(1) 1.000 Uani d O
N(1) 0.37585(11) -0.08926(11) 0.12104(5) 0.0265(2) 1.000 Uani d N
N(2) 0.72809(10) 0.28447(11) 0.10533(5) 0.0250(2) 1.000 Uani d N
C(1) 0.34566(13) -0.07724(12) 0.20504(5) 0.0270(2) 1.000 Uani d C
C(2) 0.19407(13) -0.0987(1) 0.23115(6) 0.0318(2) 1.000 Uani d C
C(3) 0.1565(2) -0.0799(2) 0.31071(7) 0.0387(3) 1.000 Uani d C
C(4) 0.2736(2) -0.0398(2) 0.36330(7) 0.0450(3) 1.000 Uani d C
C(5) 0.4273(2) -0.0246(2) 0.33519(7) 0.0499(3) 1.000 Uani d C
C(6) 0.4643(2) -0.0429(2) 0.25604(7) 0.0398(3) 1.000 Uani d C
C(7) -0.0119(2) -0.0987(2) 0.33740(10) 0.0616(4) 1.000 Uani d C
C(8) 0.2364(3) -0.0126(3) 0.45029(9) 0.0731(5) 1.000 Uani d C
C(9) 0.74596(11) 0.34457(12) 0.18680(5) 0.0243(2) 1.000 Uani d C
C(10) 0.61159(12) 0.36510(13) 0.24005(6) 0.0291(2) 1.000 Uani d C
C(11) 0.6270(1) 0.4195(1) 0.31777(6) 0.0344(2) 1.000 Uani d C
C(12) 0.7797(2) 0.4544(2) 0.34162(6) 0.0412(3) 1.000 Uani d C
C(13) 0.9116(2) 0.4323(2) 0.28660(7) 0.0430(3) 1.000 Uani d C
C(14) 0.89770(13) 0.3772(1) 0.20920(7) 0.0331(2) 1.000 Uani d C
C(15) 0.4799(2) 0.4376(2) 0.37491(8) 0.0536(3) 1.000 Uani d C
C(16) 0.7997(3) 0.5173(3) 0.42516(8) 0.0694(4) 1.000 Uani d C
H(1) 0.368(2) -0.198(2) 0.0963(7) 0.042(3) 1.000 Uiso d H
H(2) 0.292(2) 0.011(2) 0.0990(7) 0.043(3) 1.000 Uiso d H
H(3) 0.480(2) -0.090(2) 0.1093(7) 0.050(4) 1.000 Uiso d H
H(4) 0.116(1) -0.121(2) 0.1933(6) 0.035(3) 1.000 Uiso d H
H(5) -0.063(2) -0.131(2) 0.2974(10) 0.084(5) 1.000 Uiso d H
H(6) 0.019(2) -0.198(2) 0.3762(10) 0.086(5) 1.000 Uiso d H
H(7) -0.093(2) 0.014(3) 0.3672(11) 0.114(7) 1.000 Uiso d H
H(8) 0.232(3) -0.128(3) 0.4705(12) 0.119(7) 1.000 Uiso d H
H(9) 0.133(3) 0.099(3) 0.4633(12) 0.118(7) 1.000 Uiso d H
H(10) 0.322(3) 0.010(3) 0.4777(12) 0.123(8) 1.000 Uiso d H
H(11) 0.511(2) -0.005(2) 0.3687(8) 0.063(4) 1.000 Uiso d H
H(12) 0.569(2) -0.038(2) 0.2391(7) 0.046(3) 1.000 Uiso d H
H(13) 0.839(2) 0.255(2) 0.0757(7) 0.049(4) 1.000 Uiso d H
H(14) 0.627(2) 0.375(2) 0.0841(7) 0.049(4) 1.000 Uiso d H
H(15) 0.714(1) 0.171(2) 0.1006(7) 0.037(3) 1.000 Uiso d H
H(16) 0.512(1) 0.340(2) 0.2236(6) 0.033(3) 1.000 Uiso d H
H(17) 0.372(2) 0.403(2) 0.3487(10) 0.095(6) 1.000 Uiso d H
H(18) 0.534(2) 0.344(2) 0.4169(9) 0.079(5) 1.000 Uiso d H
H(19) 0.428(2) 0.571(2) 0.4078(9) 0.084(5) 1.000 Uiso d H
H(20) 0.800(2) 0.422(3) 0.4553(10) 0.089(6) 1.000 Uiso d H
H(21) 0.692(3) 0.639(3) 0.4420(11) 0.117(7) 1.000 Uiso d H
H(22) 0.913(3) 0.523(3) 0.4374(12) 0.136(8) 1.000 Uiso d H
H(23) 1.024(2) 0.455(2) 0.3014(7) 0.052(4) 1.000 Uiso d H
H(24) 0.9859(13) 0.364(1) 0.1740(6) 0.028(3) 1.000 Uiso d H

loop_
_atom_site_aniso_label
_atom_site_aniso_U_11
_atom_site_aniso_U_22
_atom_site_aniso_U_33
_atom_site_aniso_U_12
_atom_site_aniso_U_13
_atom_site_aniso_U_23
P(1) 0.01474(7) 0.01538(8) 0.02380(10) -0.00544(6) 0.00121(7) -0.00169(7)
P(2) 0.01524(8) 0.01847(8) 0.02412(10) -0.00744(6) -0.00209(7) 0.00108(7)
O(1) 0.0225(2) 0.0254(3) 0.0296(3) -0.0120(2) 0.0005(2) 0.0041(2)
O(2) 0.0233(2) 0.0216(2) 0.0249(3) -0.0128(2) 0.0009(2) -0.0018(2)
O(3) 0.0213(3) 0.0209(3) 0.0387(4) -0.0059(2) 0.0089(2) -0.0087(3)
O(4) 0.0164(2) 0.0269(3) 0.0234(3) -0.0057(2) -0.0007(2) 0.0009(2)
O(5) 0.0301(3) 0.0260(3) 0.0333(3) -0.0118(2) -0.0102(3) 0.0095(3)
O(6) 0.0217(2) 0.0277(3) 0.0337(3) -0.0151(2) 0.0009(2) -0.0021(2)
N(1) 0.0263(3) 0.0217(3) 0.0304(4) -0.0094(2) 0.0011(3) 0.0029(3)
N(2) 0.0231(3) 0.0252(3) 0.0270(4) -0.0108(2) -0.0005(3) 0.0029(3)
C(1) 0.0305(4) 0.0211(3) 0.0286(4) -0.0106(3) 0.0001(3) 0.0033(3)
C(2) 0.0314(4) 0.0284(4) 0.0355(5) -0.0130(3) 0.0013(4) 0.0016(4)
C(3) 0.0425(5) 0.0295(4) 0.0409(6) -0.0121(4) 0.0107(4) 0.0037(4)
C(4) 0.0647(7) 0.0361(5) 0.0307(5) -0.0189(5) 0.0048(5) 0.0015(4)
C(5) 0.0664(7) 0.0548(6) 0.0368(6) -0.0351(5) -0.0128(5) 0.0037(5)
C(6) 0.0437(5) 0.0463(5) 0.0380(5) -0.0276(4) -0.0053(4) 0.0066(4)
C(7) 0.0570(7) 0.0658(8) 0.0642(9) -0.0275(6) 0.0227(6) 0.0066(7)
C(8) 0.1083(12) 0.0706(9) 0.0342(7) -0.0341(8) 0.0120(8) -0.0038(6)
C(9) 0.0234(3) 0.0220(3) 0.0265(4) -0.0091(3) -0.0025(3) 0.0029(3)
C(10) 0.0264(4) 0.0307(4) 0.0300(4) -0.0127(3) -0.0022(3) 0.0027(3)
C(11) 0.0395(5) 0.0317(4) 0.0293(5) -0.0133(4) 0.0006(4) 0.0027(4)
C(12) 0.0545(6) 0.0361(5) 0.0330(5) -0.0210(4) -0.0120(5) 0.0010(4)
C(13) 0.0426(5) 0.0448(5) 0.0488(6) -0.0269(4) -0.0141(5) 0.0022(5)
C(14) 0.0284(4) 0.0340(4) 0.0404(5) -0.0170(3) -0.0019(4) 0.0024(4)
C(15) 0.0652(7) 0.0556(7) 0.0378(6) -0.0242(5) 0.0170(5) -0.0015(5)
C(16) 0.0982(10) 0.0765(9) 0.0376(7) -0.0448(7) -0.0175(7) -0.0049(6)

loop_
_geom_bond_atom_site_label_1
_geom_bond_atom_site_label_2
_geom_bond_distance
_geom_bond_site_symmetry_1
_geom_bond_site_symmetry_2
_geom_bond_publ_flag
P1 O1 1.4800(10) . . yes
P1 O2 1.6089(10) . . yes
P1 O3 1.4866(12) . . yes
P1 O4 1.5956(13) . . yes
P2 O2 1.6166(9) . . yes
P2 O4 1.610(1) . . yes
P2 O5 1.4670(10) . . yes
P2 O6 1.4861(11) . . yes
N1 C1 1.459(2) . . yes
N1 H1 0.94(2) . . no
N1 H2 0.86(2) . . no
N1 H3 0.86(2) . . no
N2 C9 1.464(2) . . yes
N2 H13 0.97(2) . . no
N2 H14 0.88(2) . . no
N2 H15 0.93(2) . . no
C1 C2 1.384(2) . . yes
C1 C6 1.366(2) . . yes
C2 C3 1.391(2) . . yes
C2 H4 0.95(2) . . no
C3 C4 1.393(3) . . yes
C3 C7 1.503(3) . . yes
C4 C5 1.388(3) . . yes
C4 C8 1.514(3) . . yes
C5 C6 1.384(2) . . yes
C5 H11 0.92(2) . . no
C6 H12 0.91(2) . . no
C7 H5 0.86(2) . . no
C7 H6 0.99(2) . . no
C7 H7 0.95(3) . . no
C8 H8 0.99(3) . . no
C8 H9 0.91(3) . . no
C8 H10 0.89(3) . . no
C9 C10 1.381(2) . . yes
C9 C14 1.379(2) . . yes
C10 C11 1.388(2) . . yes
C10 H16 0.93(2) . . no
C11 C12 1.401(2) . . yes
C11 C15 1.508(2) . . yes
C12 C13 1.384(2) . . yes
C12 C16 1.507(2) . . yes
C13 C14 1.382(2) . . yes
C13 H23 1.01(2) . . no
C14 H24 0.91(1) . . no
C15 H17 1.08(2) . . no
C15 H18 1.00(2) . . no
C15 H19 1.04(2) . . no
C16 H20 0.92(3) . . no
C16 H21 0.98(2) . . no
C16 H22 0.94(3) . . no
